data_2204537
loop_
_publ_author_name
'McSweeney, Nigel'
'Pratt, Albert C.'
'Creaven, Bernadette S.'
'Long, Conor'
'Howie, R. Alan'

_publ_section_title 2-Benzoylspiro[1<i>H</i>-isoindole-1,3'-isochromene]-1',3,4'(2<i>H</i>,3'<i>H</i>)-trione
_journal_issue 11
_journal_name_full 'Acta Crystallographica Section E'
_journal_page_first o2025
_journal_page_last o2028
_journal_paper_doi 10.1107/S1600536804025279
_journal_volume 60
_journal_year 2004
_chemical_formula_iupac 'C23 H13 N O5'
_chemical_formula_moiety 'C23 H13 N O5'
_chemical_formula_sum 'C23 H13 N O5'
_chemical_formula_weight 383.34
_chemical_melting_point .493E-305
_chemical_name_systematic
;
2-Benzoylspiro[1H-isoindole-1,3'-isochromene]-1',3,4'(2H,3'H)-trione
;
_space_group_IT_number 14
_symmetry_cell_setting monoclinic
_symmetry_space_group_name_Hall '-P 2ybc'
_symmetry_space_group_name_H-M 'P 1 21/c 1'
_atom_sites_solution_hydrogens geom
_atom_sites_solution_primary direct
_atom_sites_solution_secondary difmap
_cell_angle_alpha 90.00
_cell_angle_beta 105.76(4)
_cell_angle_gamma 90.00
_cell_formula_units_Z 4
_cell_length_a 11.040(7)
_cell_length_b 11.782(7)
_cell_length_c 14.363(9)
_cell_measurement_reflns_used 15
_cell_measurement_temperature 298(2)
_cell_measurement_theta_max 11.0
_cell_measurement_theta_min 9.5
_cell_volume 1798(2)
_computing_cell_refinement 'Nicolet P3 Software'
_computing_data_collection 'Nicolet P3 Software (Nicolet, 1980)'
_computing_data_reduction 'RDNIC (Howie, 1980)'
_computing_molecular_graphics 'ORTEP-3 for Windows (Farrugia, 1997)'
_computing_publication_material 'SHELXL97 and PLATON (Spek, 2003)'
_computing_structure_refinement 'SHELXL97 (Sheldrick, 1997)'
_computing_structure_solution 'SHELXS97 (Sheldrick, 1997)'
_diffrn_ambient_temperature 298(2)
_diffrn_measured_fraction_theta_full 0.770
_diffrn_measured_fraction_theta_max 0.770
_diffrn_measurement_device_type 'Nicolet P3 four-circle'
_diffrn_measurement_method \q/2\q
_diffrn_radiation_monochromator graphite
_diffrn_radiation_source 'normal-focus sealed tube'
_diffrn_radiation_type MoK\a
_diffrn_radiation_wavelength 0.71073
_diffrn_reflns_av_R_equivalents 0.0000
_diffrn_reflns_av_sigmaI/netI 0.1872
_diffrn_reflns_limit_h_max 13
_diffrn_reflns_limit_h_min 0
_diffrn_reflns_limit_k_max 0
_diffrn_reflns_limit_k_min -14
_diffrn_reflns_limit_l_max 16
_diffrn_reflns_limit_l_min -17
_diffrn_reflns_number 2450
_diffrn_reflns_theta_full 25.07
_diffrn_reflns_theta_max 25.07
_diffrn_reflns_theta_min 1.92
_diffrn_standards_decay_% 0
_diffrn_standards_interval_count 50
_diffrn_standards_number 2
_exptl_absorpt_coefficient_mu 0.101
_exptl_absorpt_correction_type none
_exptl_crystal_colour colourless
_exptl_crystal_density_diffrn 1.416
_exptl_crystal_density_method 'not measured'
_exptl_crystal_description block
_exptl_crystal_F_000 792
_exptl_crystal_size_max 0.30
_exptl_crystal_size_mid 0.25
_exptl_crystal_size_min 0.20
_refine_diff_density_max 0.227
_refine_diff_density_min -0.198
_refine_ls_extinction_method none
_refine_ls_goodness_of_fit_ref 1.024
_refine_ls_hydrogen_treatment constr
_refine_ls_matrix_type full
_refine_ls_number_parameters 306
_refine_ls_number_reflns 2450
_refine_ls_number_restraints 31
_refine_ls_restrained_S_all 1.023
_refine_ls_R_factor_all 0.1801
_refine_ls_R_factor_gt 0.0873
_refine_ls_shift/su_max 0.000
_refine_ls_shift/su_mean 0.000
_refine_ls_structure_factor_coef Fsqd
_refine_ls_weighting_details 'calc w = 1/[\s^2^(Fo^2^)+(0.0526P)^2^] where P = (Fo^2^+2Fc^2^)/3'
_refine_ls_weighting_scheme calc
_refine_ls_wR_factor_gt 0.1392
_refine_ls_wR_factor_ref 0.1677
_reflns_number_gt 1181
_reflns_number_total 2450
_reflns_threshold_expression I>2\s(I)
_cod_data_source_file lh6287.cif
_cod_data_source_block I
_cod_original_cell_volume 1798.0(19)
_cod_original_sg_symbol_H-M 'P 21/c'
_cod_database_code 2204537
_cod_database_fobs_code 2204537

loop_
_symmetry_equiv_pos_as_xyz
'x, y, z'
'-x, y+1/2, -z+1/2'
'-x, -y, -z'
'x, -y-1/2, z-1/2'

loop_
_atom_site_label
_atom_site_fract_x
_atom_site_fract_y
_atom_site_fract_z
_atom_site_U_iso_or_equiv
_atom_site_adp_type
_atom_site_calc_flag
_atom_site_refinement_flags
_atom_site_occupancy
_atom_site_disorder_assembly
_atom_site_disorder_group
_atom_site_type_symbol
N1 0.3104(5) 0.3083(4) 0.4793(3) 0.0400(14) Uani d . 1 . . N
C1 0.4230(5) 0.2690(6) 0.5455(5) 0.0425(18) Uani d . 1 A . C
O1 0.4593(4) 0.2946(4) 0.6299(3) 0.0715(17) Uani d . 1 . . O
C2 0.4801(5) 0.1891(5) 0.4908(4) 0.0342(16) Uani d . 1 . . C
C3 0.5949(6) 0.1360(6) 0.5170(5) 0.0479(19) Uani d . 1 A . C
H3 0.6489 0.1440 0.5788 0.058 Uiso calc R 1 . . H
C4 0.6270(6) 0.0699(6) 0.4475(5) 0.0481(19) Uani d . 1 . . C
H4 0.7039 0.0322 0.4636 0.058 Uiso calc R 1 A . H
C5 0.5487(6) 0.0583(6) 0.3550(5) 0.050(2) Uani d . 1 A . C
H5 0.5747 0.0160 0.3093 0.060 Uiso calc R 1 . . H
C6 0.4311(6) 0.1096(5) 0.3301(4) 0.0439(18) Uani d . 1 . . C
H6 0.3761 0.0998 0.2689 0.053 Uiso calc R 1 A . H
C7 0.3977(5) 0.1762(5) 0.3992(4) 0.0339(16) Uani d . 1 A . C
C8 0.2812(6) 0.2449(5) 0.3883(5) 0.0433(17) Uani d . 1 A . C
C9 0.1634(8) 0.1832(9) 0.3684(7) 0.040(3) Uani d PD 0.692(3) A 1 C
O2 0.1535(7) 0.1190(8) 0.4316(6) 0.060(2) Uani d PD 0.692(3) A 1 O
C10 0.0708(14) 0.1928(15) 0.2703(12) 0.050(6) Uani d PD 0.692(3) A 1 C
C11 -0.0372(10) 0.1275(9) 0.2576(8) 0.053(3) Uani d PD 0.692(3) A 1 C
H11 -0.0498 0.0792 0.3053 0.064 Uiso calc PR 0.692(3) A 1 H
C12 -0.1276(11) 0.1400(10) 0.1658(9) 0.059(4) Uani d PD 0.692(3) A 1 C
H12 -0.2028 0.0996 0.1521 0.071 Uiso calc PR 0.692(3) A 1 H
C13 -0.1013(11) 0.2171(14) 0.0924(8) 0.053(4) Uani d PD 0.692(3) A 1 C
H13 -0.1561 0.2199 0.0306 0.064 Uiso calc PR 0.692(3) A 1 H
C14 0.0001(12) 0.2822(11) 0.1147(10) 0.052(3) Uani d PD 0.692(3) A 1 C
H14 0.0117 0.3367 0.0710 0.063 Uiso calc PR 0.692(3) A 1 H
C15 0.0937(13) 0.2684(12) 0.2075(12) 0.034(4) Uani d PD 0.692(3) A 1 C
C16 0.1984(9) 0.3479(9) 0.2272(7) 0.041(3) Uani d PD 0.692(3) A 1 C
O3 0.2149(6) 0.4187(6) 0.1735(5) 0.068(2) Uani d PD 0.692(3) A 1 O
O4 0.2877(7) 0.3381(9) 0.3120(5) 0.039(2) Uani d PD 0.692(3) A 1 O
C9A 0.2289(15) 0.3069(14) 0.3038(11) 0.011(5) Uiso d PD 0.308(3) A 2 C
O2A 0.296(2) 0.3852(19) 0.299(2) 0.094(13) Uiso d PD 0.308(3) A 2 O
C10A 0.104(3) 0.274(4) 0.236(2) 0.07(2) Uiso d PD 0.308(3) A 2 C
C11A 0.076(2) 0.316(2) 0.1418(16) 0.068(9) Uiso d PD 0.308(3) A 2 C
H11A 0.1279 0.3667 0.1211 0.082 Uiso calc PR 0.308(3) A 2 H
C12A -0.038(4) 0.274(4) 0.080(2) 0.11(2) Uiso d PD 0.308(3) A 2 C
H12A -0.0612 0.2953 0.0157 0.132 Uiso calc PR 0.308(3) A 2 H
C13A -0.123(2) 0.196(3) 0.1163(18) 0.033(10) Uiso d PD 0.308(3) A 2 C
H13A -0.2069 0.1864 0.0821 0.040 Uiso calc PR 0.308(3) A 2 H
C14A -0.074(2) 0.143(3) 0.198(2) 0.042(10) Uiso d PD 0.308(3) A 2 C
H14A -0.1085 0.0753 0.2125 0.050 Uiso calc PR 0.308(3) A 2 H
C15A 0.037(3) 0.193(3) 0.266(2) 0.023(10) Uiso d PD 0.308(3) A 2 C
C16A 0.075(2) 0.134(2) 0.3588(16) 0.092(10) Uiso d PD 0.308(3) A 2 C
O3A 0.0034(17) 0.0772(15) 0.3885(13) 0.100(6) Uiso d PD 0.308(3) A 2 O
O4A 0.1932(18) 0.147(2) 0.4127(18) 0.071(11) Uiso d PD 0.308(3) A 2 O
C17 0.2217(6) 0.3845(6) 0.4929(4) 0.0405(17) Uani d . 1 A . C
O5 0.1165(4) 0.3802(4) 0.4360(3) 0.0553(14) Uani d . 1 . . O
C18 0.2557(6) 0.4730(5) 0.5692(4) 0.0358(16) Uani d . 1 . . C
C19 0.1602(6) 0.5102(6) 0.6088(4) 0.0405(17) Uani d . 1 A . C
H19 0.0821 0.4745 0.5915 0.049 Uiso calc R 1 . . H
C20 0.1807(6) 0.5989(6) 0.6730(5) 0.0485(19) Uani d . 1 . . C
H20 0.1179 0.6215 0.7010 0.058 Uiso calc R 1 A . H
C21 0.2945(7) 0.6544(6) 0.6959(5) 0.054(2) Uani d . 1 A . C
H21 0.3078 0.7155 0.7384 0.064 Uiso calc R 1 . . H
C22 0.3893(6) 0.6199(6) 0.6561(5) 0.0500(19) Uani d . 1 . . C
H22 0.4661 0.6578 0.6717 0.060 Uiso calc R 1 A . H
C23 0.3696(6) 0.5290(6) 0.5933(4) 0.0450(18) Uani d . 1 A . C
H23 0.4336 0.5054 0.5670 0.054 Uiso calc R 1 . . H

loop_
_atom_site_aniso_label
_atom_site_aniso_U_11
_atom_site_aniso_U_22
_atom_site_aniso_U_33
_atom_site_aniso_U_12
_atom_site_aniso_U_13
_atom_site_aniso_U_23
N1 0.037(3) 0.048(4) 0.035(3) 0.017(3) 0.010(2) -0.010(3)
C1 0.030(4) 0.052(5) 0.042(4) -0.001(4) 0.004(3) -0.002(4)
O1 0.072(3) 0.099(4) 0.030(3) 0.038(3) -0.010(2) -0.013(3)
C2 0.033(4) 0.033(4) 0.036(4) -0.001(3) 0.007(3) 0.000(3)
C3 0.039(4) 0.057(5) 0.042(4) 0.008(4) 0.001(3) -0.001(4)
C4 0.033(4) 0.054(5) 0.059(5) 0.013(4) 0.016(4) 0.006(4)
C5 0.053(5) 0.055(5) 0.048(5) 0.002(4) 0.023(4) -0.003(4)
C6 0.043(4) 0.050(5) 0.036(4) -0.006(4) 0.006(3) -0.004(4)
C7 0.037(4) 0.034(4) 0.030(3) 0.006(3) 0.009(3) 0.001(3)
C8 0.040(4) 0.040(4) 0.051(4) 0.004(4) 0.015(3) 0.000(4)
C9 0.022(6) 0.053(8) 0.047(7) 0.000(6) 0.013(5) 0.002(7)
O2 0.042(5) 0.081(6) 0.052(5) 0.000(5) 0.007(4) 0.030(5)
C10 0.018(7) 0.051(10) 0.080(13) 0.013(7) 0.011(7) -0.021(8)
C11 0.057(8) 0.050(8) 0.054(8) -0.001(7) 0.019(6) -0.019(6)
C12 0.037(8) 0.075(10) 0.054(8) 0.013(7) -0.008(7) -0.019(8)
C13 0.043(8) 0.085(12) 0.034(7) 0.005(8) 0.016(7) -0.003(7)
C14 0.042(8) 0.056(9) 0.060(8) 0.003(7) 0.015(7) -0.011(7)
C15 0.046(8) 0.026(8) 0.036(7) 0.000(5) 0.024(6) -0.008(7)
C16 0.042(6) 0.049(7) 0.033(6) 0.012(6) 0.011(5) -0.004(5)
O3 0.053(5) 0.091(6) 0.050(5) -0.010(4) -0.001(4) 0.028(4)
O4 0.020(4) 0.047(6) 0.046(5) -0.020(4) 0.001(3) -0.012(5)
C17 0.036(4) 0.051(5) 0.036(4) -0.001(4) 0.011(3) -0.004(4)
O5 0.037(3) 0.068(3) 0.053(3) 0.011(3) -0.001(2) -0.013(3)
C18 0.036(4) 0.036(4) 0.033(4) 0.009(3) 0.005(3) 0.004(3)
C19 0.027(4) 0.048(5) 0.046(4) 0.001(3) 0.008(3) 0.001(4)
C20 0.047(5) 0.046(5) 0.053(4) 0.000(4) 0.014(4) -0.014(4)
C21 0.065(5) 0.046(5) 0.044(4) 0.000(4) 0.006(4) -0.006(4)
C22 0.049(5) 0.049(5) 0.051(4) -0.010(4) 0.014(4) -0.006(4)
C23 0.036(4) 0.055(5) 0.049(4) -0.005(4) 0.021(3) 0.007(4)

loop_
_atom_type_symbol
_atom_type_description
_atom_type_scat_dispersion_real
_atom_type_scat_dispersion_imag
_atom_type_scat_source
C C 0.0033 0.0016 'International Tables Vol C Tables 4.2.6.8 and 6.1.1.4'
H H 0.0000 0.0000 'International Tables Vol C Tables 4.2.6.8 and 6.1.1.4'
N N 0.0061 0.0033 'International Tables Vol C Tables 4.2.6.8 and 6.1.1.4'
O O 0.0106 0.0060 'International Tables Vol C Tables 4.2.6.8 and 6.1.1.4'

loop_
_geom_angle_atom_site_label_1
_geom_angle_atom_site_label_2
_geom_angle_atom_site_label_3
_geom_angle
_geom_angle_publ_flag
C17 N1 C1 129.9(5) y
C17 N1 C8 117.8(5) y
C1 N1 C8 111.8(5) y
O1 C1 N1 125.6(6) y
O1 C1 C2 128.4(6) y
N1 C1 C2 105.9(5) y
C3 C2 C7 121.9(6) y
C3 C2 C1 130.0(6) y
C7 C2 C1 108.1(5) y
C2 C3 C4 117.1(6) ?
C2 C3 H3 121.4 ?
C4 C3 H3 121.4 ?
C5 C4 C3 122.2(6) ?
C5 C4 H4 118.9 ?
C3 C4 H4 118.9 ?
C4 C5 C6 120.2(6) ?
C4 C5 H5 119.9 ?
C6 C5 H5 119.9 ?
C5 C6 C7 118.2(6) ?
C5 C6 H6 120.9 ?
C7 C6 H6 120.9 ?
C2 C7 C6 120.3(6) ?
C2 C7 C8 111.4(5) y
C6 C7 C8 128.2(6) y
C9 C8 N1 113.6(6) y
C9 C8 C7 116.8(7) y
N1 C8 C7 102.0(5) y
C9 C8 O4 115.1(7) y
N1 C8 O4 103.0(5) y
C7 C8 O4 104.6(5) y
O2 C9 C8 115.1(9) y
O2 C9 C10 125.1(10) y
C8 C9 C10 119.5(10) y
C15 C10 C11 126.3(16) ?
C15 C10 C9 118.5(13) y
C11 C10 C9 115.0(13) y
C10 C11 C12 115.1(12) ?
C10 C11 H11 122.5 ?
C12 C11 H11 122.5 ?
C11 C12 C13 119.8(10) ?
C11 C12 H12 120.1 ?
C13 C12 H12 120.1 ?
C14 C13 C12 120.1(11) ?
C14 C13 H13 119.9 ?
C12 C13 H13 119.9 ?
C13 C14 C15 120.0(12) ?
C13 C14 H14 120.0 ?
C15 C14 H14 120.0 ?
C10 C15 C16 125.6(16) y
C10 C15 C14 118.3(13) ?
C16 C15 C14 115.8(11) y
O3 C16 O4 116.4(10) y
O3 C16 C15 125.6(10) y
O4 C16 C15 117.9(11) y
C16 O4 C8 122.0(9) y
C9A C8 N1 116.5(8) y
C9A C8 C7 121.0(8) y
C9A C8 O4A 115.7(12) y
N1 C8 O4A 99.9(11) y
C7 C8 O4A 98.2(10) y
O2A C9A C8 109.5(17) y
O2A C9A C10A 129(2) y
C8 C9A C10A 121.0(16) y
C15A C10A C11A 125(2) ?
C15A C10A C9A 118(2) y
C11A C10A C9A 117(2) y
C10A C11A C12A 114(2) ?
C10A C11A H11A 123.2 ?
C12A C11A H11A 123.2 ?
C11A C12A C13A 122(2) ?
C11A C12A H12A 118.9 ?
C13A C12A H12A 118.8 ?
C14A C13A C12A 117(2) ?
C14A C13A H13A 121.4 ?
C12A C13A H13A 121.4 ?
C13A C14A C15A 118(2) ?
C13A C14A H14A 121.0 ?
C15A C14A H14A 121.0 ?
C10A C15A C16A 126(2) y
C10A C15A C14A 120(2) ?
C16A C15A C14A 113(2) y
O3A C16A O4A 120(2) y
O3A C16A C15A 122.4(19) y
O4A C16A C15A 118(2) y
C16A O4A C8 120.7(18) y
O5 C17 N1 117.2(6) y
O5 C17 C18 121.7(6) y
N1 C17 C18 121.0(5) y
C23 C18 C19 119.0(6) ?
C23 C18 C17 123.5(6) ?
C19 C18 C17 116.9(6) ?
C20 C19 C18 120.5(6) ?
C20 C19 H19 119.8 ?
C18 C19 H19 119.8 ?
C19 C20 C21 119.8(7) ?
C19 C20 H20 120.1 ?
C21 C20 H20 120.1 ?
C20 C21 C22 120.4(7) ?
C20 C21 H21 119.8 ?
C22 C21 H21 119.8 ?
C23 C22 C21 119.7(6) ?
C23 C22 H22 120.1 ?
C21 C22 H22 120.1 ?
C22 C23 C18 120.5(6) ?
C22 C23 H23 119.7 ?
C18 C23 H23 119.7 ?

loop_
_geom_bond_atom_site_label_1
_geom_bond_atom_site_label_2
_geom_bond_distance
_geom_bond_publ_flag
N1 C17 1.381(7) y
N1 C1 1.422(7) y
N1 C8 1.464(7) y
C1 O1 1.207(6) y
C1 C2 1.474(8) y
C2 C3 1.371(8) ?
C2 C7 1.389(7) ?
C3 C4 1.387(8) ?
C3 H3 0.9300 ?
C4 C5 1.380(8) ?
C4 H4 0.9300 ?
C5 C6 1.388(8) ?
C5 H5 0.9300 ?
C6 C7 1.391(8) ?
C6 H6 0.9300 ?
C7 C8 1.492(8) y
C8 C9 1.449(10) y
C8 O4 1.566(11) y
C9 O2 1.209(13) y
C9 C10 1.503(17) y
C10 C15 1.340(15) ?
C10 C11 1.389(17) ?
C11 C12 1.428(14) ?
C11 H11 0.9300 ?
C12 C13 1.478(18) ?
C12 H12 0.9300 ?
C13 C14 1.322(17) ?
C13 H13 0.9300 ?
C14 C15 1.46(2) ?
C14 H14 0.9300 ?
C15 C16 1.454(17) y
C16 O3 1.183(10) y
C16 O4 1.349(11) y
C8 C9A 1.400(14) y
C8 O4A 1.607(17) y
C9A O2A 1.198(19) y
C9A C10A 1.51(2) y
C10A C15A 1.35(2) ?
C10A C11A 1.39(2) ?
C11A C12A 1.42(2) ?
C11A H11A 0.9300 ?
C12A C13A 1.50(3) ?
C12A H12A 0.9300 ?
C13A C14A 1.31(2) ?
C13A H13A 0.9300 ?
C14A C15A 1.46(3) ?
C14A H14A 0.9300 ?
C15A C16A 1.46(2) y
C16A O3A 1.198(18) y
C16A O4A 1.33(2) y
C17 O5 1.226(6) y
C17 C18 1.485(8) y
C18 C23 1.378(8) ?
C18 C19 1.398(8) ?
C19 C20 1.372(8) ?
C19 H19 0.9300 ?
C20 C21 1.374(8) ?
C20 H20 0.9300 ?
C21 C22 1.383(8) ?
C21 H21 0.9300 ?
C22 C23 1.378(8) ?
C22 H22 0.9300 ?
C23 H23 0.9300 ?

loop_
_geom_hbond_atom_site_label_D
_geom_hbond_atom_site_label_H
_geom_hbond_atom_site_label_A
_geom_hbond_site_symmetry_A
_geom_hbond_distance_DH
_geom_hbond_distance_HA
_geom_hbond_distance_DA
_geom_hbond_angle_DHA
_geom_hbond_publ_flag
C4 H4 O2 3_656 0.93 2.58 3.400(10) 148 y
C5 H5 O3 2_645 0.93 2.54 3.205(10) 129 y

loop_
_geom_torsion_atom_site_label_1
_geom_torsion_atom_site_label_2
_geom_torsion_atom_site_label_3
_geom_torsion_atom_site_label_4
_geom_torsion
_geom_torsion_publ_flag
O1 C1 N1 C8 -168.8(6) ?
O1 C1 N1 C17 2.6(11) ?
O1 C1 C2 C3 -9.8(12) ?
O1 C1 C2 C7 172.8(7) ?
C2 C7 C8 N1 5.9(7) ?
C2 C7 C8 C9 -118.7(7) ?
C2 C7 C8 O4 112.9(6) ?
C6 C7 C8 N1 -171.2(6) ?
C6 C7 C8 C9 64.2(10) ?
C6 C7 C8 O4 -64.2(8) ?
C1 N1 C8 C7 -9.0(6) ?
C1 N1 C8 C9 117.6(7) ?
C1 N1 C8 O4 -117.3(6) ?
C17 N1 C8 C7 178.5(5) ?
C17 N1 C8 C9 -54.9(8) ?
C17 N1 C8 O4 70.2(7) ?
C2 C7 C8 C9A 137.2(10) ?
C2 C7 C8 O4A -96.2(11) ?
C6 C7 C8 C9A -39.9(12) ?
C6 C7 C8 O4A 86.8(12) ?
C1 N1 C8 C9A -143.1(9) ?
C1 N1 C8 O4A 91.6(10) ?
C17 N1 C8 C9A 44.4(11) ?
C17 N1 C8 O4A -80.9(10) ?
C1 N1 C17 O5 -158.8(6) y
C1 N1 C17 C18 25.4(10) y
C8 N1 C17 O5 12.1(8) y
C8 N1 C17 C18 -163.7(6) y
N1 C17 C18 C19 -151.4(6) y
N1 C17 C18 C23 37.1(9) y
O5 C17 C18 C19 33.0(9) y
O5 C17 C18 C23 -138.5(6) y
